data_4345012
loop_
_publ_author_name
'Sapianik, Aleksandr A.'
'Zorina-Tikhonova, Ekaterina N'
'Kiskin, Mikhail A.'
'Samsonenko, Denis G.'
'Kovalenko, Konstantin A.'
'Sidorov, Alexey A.'
'Eremenko, Igor L.'
'Dybtsev, Danil N.'
'Blake, Alexander J.'
'Argent, Stephen P.'
'Schr\"oder, Martin'
'Fedin, Vladimir P.'

_publ_section_title
;
 Rational Synthesis and Investigation of Porous Metal-Organic Framework
 Materials from a Preorganized Heterometallic Carboxylate Building Block.
;
_journal_issue 3
_journal_name_full 'Inorganic chemistry'
_journal_page_first 1599
_journal_page_last 1608
_journal_paper_doi 10.1021/acs.inorgchem.6b02713
_journal_volume 56
_journal_year 2017
_chemical_formula_sum 'C47 H47 Li2 N7 O15 Zn2'
_chemical_formula_weight 1094.53
_space_group_crystal_system monoclinic
_space_group_IT_number 15
_space_group_name_Hall '-C 2yc'
_space_group_name_H-M_alt 'C 1 2/c 1'
_symmetry_space_group_name_Hall '-C 2yc'
_symmetry_space_group_name_H-M 'C 1 2/c 1'
_atom_sites_solution_hydrogens geom
_atom_sites_solution_primary direct
_atom_sites_solution_secondary difmap
_audit_creation_method SHELXL-2014/7
_cell_angle_alpha 90
_cell_angle_beta 113.193(7)
_cell_angle_gamma 90
_cell_formula_units_Z 4
_cell_length_a 17.0602(9)
_cell_length_b 18.8603(9)
_cell_length_c 16.9468(11)
_cell_measurement_reflns_used 4851
_cell_measurement_temperature 120(2)
_cell_measurement_theta_max 73.20
_cell_measurement_theta_min 3.68
_cell_volume 5012.1(5)
_computing_cell_refinement 'CrysAlisPro 1.171.38.41 (Rigaku OD, 2015)'
_computing_data_collection 'CrysAlisPro 1.171.38.41 (Rigaku OD, 2015)'
_computing_data_reduction 'CrysAlisPro 1.171.38.41 (Rigaku OD, 2015)'
_computing_molecular_graphics 'ShelXle (H\"ubschle, 2011)'
_computing_publication_material 'CIFTAB-2014 (Sheldrick, 2015)'
_computing_structure_refinement 'SHELXL-2014 (Sheldrick, 2015)'
_computing_structure_solution 'SHELXT-2014 (Sheldrick, 2015)'
_diffrn_ambient_temperature 120(2)
_diffrn_detector 'CCD plate'
_diffrn_detector_area_resol_mean 10.6168
_diffrn_detector_type AtlasS2
_diffrn_measured_fraction_theta_full 0.998
_diffrn_measured_fraction_theta_max 0.979
_diffrn_measurement_device 'four-circle diffractometer'
_diffrn_measurement_device_type 'GV1000, AtlasS2'
_diffrn_measurement_method '\w scans'
_diffrn_radiation_monochromator graphite
_diffrn_radiation_probe x-ray
_diffrn_radiation_source 'fine-focus sealed tube'
_diffrn_radiation_type CuK\a
_diffrn_radiation_wavelength 1.54184
_diffrn_reflns_av_R_equivalents 0.0316
_diffrn_reflns_av_unetI/netI 0.0363
_diffrn_reflns_Laue_measured_fraction_full 0.998
_diffrn_reflns_Laue_measured_fraction_max 0.979
_diffrn_reflns_limit_h_max 15
_diffrn_reflns_limit_h_min -21
_diffrn_reflns_limit_k_max 23
_diffrn_reflns_limit_k_min -20
_diffrn_reflns_limit_l_max 19
_diffrn_reflns_limit_l_min -20
_diffrn_reflns_number 10728
_diffrn_reflns_point_group_measured_fraction_full 0.998
_diffrn_reflns_point_group_measured_fraction_max 0.979
_diffrn_reflns_theta_full 70.000
_diffrn_reflns_theta_max 73.391
_diffrn_reflns_theta_min 5.275
_diffrn_source 'sealed X-ray tube'
_diffrn_source_type 'GV1000 (Cu) X-ray Source'
_exptl_absorpt_coefficient_mu 1.805
_exptl_absorpt_correction_T_max 0.994
_exptl_absorpt_correction_T_min 0.974
_exptl_absorpt_correction_type gaussian
_exptl_absorpt_process_details
;
CrysAlisPro, Agilent Technologies,
Version 1.171.37.35 (release 13-08-2014 CrysAlis171 .NET)
(compiled Aug 13 2014,18:06:01)
Numerical absorption correction based on gaussian integration over
a multifaceted crystal model.
;
_exptl_crystal_colour colorless
_exptl_crystal_density_diffrn 1.450
_exptl_crystal_description stick
_exptl_crystal_F_000 2256
_exptl_crystal_size_max 0.19
_exptl_crystal_size_mid 0.04
_exptl_crystal_size_min 0.03
_refine_diff_density_max 1.029
_refine_diff_density_min -0.962
_refine_diff_density_rms 0.077
_refine_ls_extinction_method none
_refine_ls_goodness_of_fit_ref 1.041
_refine_ls_hydrogen_treatment constr
_refine_ls_matrix_type full
_refine_ls_number_parameters 235
_refine_ls_number_reflns 4943
_refine_ls_number_restraints 0
_refine_ls_restrained_S_all 1.041
_refine_ls_R_factor_all 0.0523
_refine_ls_R_factor_gt 0.0488
_refine_ls_shift/su_max 0.001
_refine_ls_shift/su_mean 0.000
_refine_ls_structure_factor_coef Fsqd
_refine_ls_weighting_details 'w=1/[\s^2^(Fo^2^)+(0.0690P)^2^+10.9594P] where P=(Fo^2^+2Fc^2^)/3'
_refine_ls_weighting_scheme calc
_refine_ls_wR_factor_gt 0.1326
_refine_ls_wR_factor_ref 0.1355
_reflns_Friedel_coverage 0.000
_reflns_number_gt 4444
_reflns_number_total 4943
_reflns_threshold_expression >2\s(I)
_cod_data_source_file ic6b02713_si_002.cif
_cod_data_source_block 2
_cod_depositor_comments 'Adding full bibliography for 4345011--4345015.cif.'
_cod_database_code 4345012
_shelx_shelxl_version_number 2014/7
_shelx_space_group_comment
;
The symmetry employed for this shelxl refinement is uniquely defined
by the following loop, which should always be used as a source of
symmetry information in preference to the above space-group names.
They are only intended as comments.
;
_shelx_estimated_absorpt_t_min 0.725
_shelx_estimated_absorpt_t_max 0.948

loop_
_space_group_symop_operation_xyz
'x, y, z'
'-x, y, -z+1/2'
'x+1/2, y+1/2, z'
'-x+1/2, y+1/2, -z+1/2'
'-x, -y, -z'
'x, -y, z-1/2'
'-x+1/2, -y+1/2, -z'
'x+1/2, -y+1/2, z-1/2'

loop_
_atom_site_label
_atom_site_type_symbol
_atom_site_fract_x
_atom_site_fract_y
_atom_site_fract_z
_atom_site_U_iso_or_equiv
_atom_site_adp_type
_atom_site_occupancy
_atom_site_site_symmetry_order
_atom_site_calc_flag
_atom_site_refinement_flags_posn
_atom_site_refinement_flags_adp
Zn1 Zn 0.25031(2) 0.37429(2) 0.41858(2) 0.02719(13) Uani 1 1 d . .
Li1 Li 0.0802(3) 0.3836(2) 0.2478(3) 0.0253(8) Uani 1 1 d . .
O11 O 0.15730(12) 0.40125(12) 0.45297(12) 0.0365(5) Uani 1 1 d . .
O12 O 0.03434(11) 0.38547(9) 0.34013(11) 0.0256(4) Uani 1 1 d . .
C101 C 0.07830(16) 0.41057(13) 0.41282(15) 0.0265(5) Uani 1 1 d . .
C102 C 0.03727(15) 0.45603(14) 0.45792(15) 0.0260(5) Uani 1 1 d . .
C103 C 0.08414(17) 0.51023(16) 0.51241(17) 0.0331(6) Uani 1 1 d . .
H103 H 0.1420 0.5173 0.5209 0.040 Uiso 1 1 calc R U
C104 C -0.04749(16) 0.44645(15) 0.44596(17) 0.0316(5) Uani 1 1 d . .
H104 H -0.0803 0.4100 0.4090 0.038 Uiso 1 1 calc R U
O21 O 0.25173(14) 0.28411(11) 0.36914(13) 0.0391(5) Uani 1 1 d . .
O22 O 0.13896(12) 0.29879(10) 0.24451(13) 0.0333(4) Uani 1 1 d . .
C201 C 0.20049(17) 0.26408(14) 0.29438(17) 0.0302(5) Uani 1 1 d . .
C202 C 0.21949(18) 0.19285(15) 0.26681(18) 0.0340(6) Uani 1 1 d . .
C203 C 0.2871(2) 0.15232(17) 0.32199(18) 0.0405(7) Uani 1 1 d . .
H203 H 0.3213 0.1697 0.3776 0.049 Uiso 1 1 calc R U
C204 C 0.3045(2) 0.08691(16) 0.29595(19) 0.0428(7) Uani 1 1 d . .
H204 H 0.3510 0.0597 0.3336 0.051 Uiso 1 1 calc R U
C205 C 0.25429(19) 0.06063(15) 0.21484(19) 0.0359(6) Uani 1 1 d . .
C206 C 0.18584(19) 0.10002(17) 0.16054(19) 0.0393(7) Uani 1 1 d . .
H206 H 0.1500 0.0815 0.1061 0.047 Uiso 1 1 calc R U
C207 C 0.16952(19) 0.16632(17) 0.18542(19) 0.0404(7) Uani 1 1 d . .
H207 H 0.1240 0.1940 0.1469 0.048 Uiso 1 1 calc R U
C208 C 0.27534(18) -0.01071(15) 0.18784(18) 0.0342(6) Uani 1 1 d . .
O23 O 0.21854(13) -0.03771(11) 0.12071(14) 0.0433(5) Uani 1 1 d . .
O24 O 0.34472(14) -0.03852(11) 0.23093(14) 0.0412(5) Uani 1 1 d . .
N11 N 0.34203(14) 0.36586(12) 0.53933(14) 0.0286(5) Uani 1 1 d . .
C11 C 0.35711(19) 0.42347(15) 0.58991(19) 0.0402(7) Uani 1 1 d . .
H11 H 0.3239 0.4649 0.5680 0.048 Uiso 1 1 calc R U
C12 C 0.4187(2) 0.42488(15) 0.6721(2) 0.0421(7) Uani 1 1 d . .
H12 H 0.4284 0.4669 0.7055 0.050 Uiso 1 1 calc R U
C13 C 0.46668(16) 0.36429(14) 0.70591(17) 0.0312(6) Uani 1 1 d . .
C14 C 0.45032(16) 0.30436(14) 0.65370(17) 0.0303(5) Uani 1 1 d . .
H14 H 0.4818 0.2620 0.6744 0.036 Uiso 1 1 calc R U
C15 C 0.38791(16) 0.30732(14) 0.57162(17) 0.0297(5) Uani 1 1 d . .
H15 H 0.3771 0.2662 0.5366 0.036 Uiso 1 1 calc R U

loop_
_atom_site_aniso_label
_atom_site_aniso_U_11
_atom_site_aniso_U_22
_atom_site_aniso_U_33
_atom_site_aniso_U_23
_atom_site_aniso_U_13
_atom_site_aniso_U_12
Zn1 0.0237(2) 0.02183(19) 0.0216(2) 0.00166(12) -0.00647(14) -0.00145(12)
Li1 0.0226(19) 0.0204(18) 0.027(2) 0.0017(15) 0.0035(16) 0.0008(15)
O11 0.0245(9) 0.0503(12) 0.0209(9) -0.0047(8) -0.0058(7) 0.0070(8)
O12 0.0224(8) 0.0262(8) 0.0191(8) -0.0024(6) -0.0017(7) -0.0008(7)
C101 0.0250(12) 0.0273(12) 0.0181(11) 0.0007(9) -0.0011(9) -0.0011(10)
C102 0.0223(11) 0.0318(12) 0.0161(10) 0.0001(9) -0.0007(9) -0.0013(9)
C103 0.0238(11) 0.0429(15) 0.0268(13) -0.0093(11) 0.0036(10) -0.0068(11)
C104 0.0246(12) 0.0363(14) 0.0264(12) -0.0097(10) 0.0019(10) -0.0073(10)
O21 0.0446(11) 0.0311(10) 0.0302(10) -0.0060(8) 0.0025(9) 0.0131(9)
O22 0.0313(9) 0.0271(9) 0.0346(10) -0.0008(8) 0.0056(8) 0.0070(7)
C201 0.0296(12) 0.0289(13) 0.0286(13) 0.0002(10) 0.0077(10) 0.0064(10)
C202 0.0332(13) 0.0300(13) 0.0299(13) -0.0022(11) 0.0030(11) 0.0110(11)
C203 0.0478(17) 0.0357(15) 0.0251(13) -0.0024(11) 0.0005(12) 0.0159(13)
C204 0.0467(17) 0.0348(15) 0.0301(14) -0.0020(12) -0.0031(13) 0.0170(13)
C205 0.0358(14) 0.0294(13) 0.0326(14) -0.0044(11) 0.0028(12) 0.0084(11)
C206 0.0353(14) 0.0373(15) 0.0318(14) -0.0077(12) -0.0013(12) 0.0108(12)
C207 0.0340(14) 0.0379(15) 0.0328(14) -0.0056(12) -0.0046(11) 0.0148(12)
C208 0.0355(14) 0.0305(13) 0.0294(13) -0.0033(11) 0.0050(11) 0.0076(11)
O23 0.0356(10) 0.0349(10) 0.0438(12) -0.0129(9) -0.0010(9) 0.0092(9)
O24 0.0409(11) 0.0317(10) 0.0383(11) -0.0052(8) 0.0022(9) 0.0168(9)
N11 0.0237(10) 0.0273(11) 0.0221(10) 0.0010(8) -0.0046(8) 0.0007(8)
C11 0.0362(15) 0.0276(13) 0.0328(15) -0.0020(11) -0.0121(12) 0.0081(11)
C12 0.0397(15) 0.0273(13) 0.0340(15) -0.0064(11) -0.0125(12) 0.0045(12)
C13 0.0235(12) 0.0289(13) 0.0257(14) -0.0002(10) -0.0071(11) -0.0002(10)
C14 0.0252(12) 0.0252(12) 0.0271(13) 0.0010(10) -0.0042(10) 0.0012(10)
C15 0.0268(12) 0.0248(12) 0.0263(13) -0.0011(10) -0.0015(10) -0.0010(10)

loop_
_atom_type_symbol
_atom_type_description
_atom_type_scat_dispersion_real
_atom_type_scat_dispersion_imag
_atom_type_scat_source
C C 0.0181 0.0091 'International Tables Vol C Tables 4.2.6.8 and 6.1.1.4'
H H 0.0000 0.0000 'International Tables Vol C Tables 4.2.6.8 and 6.1.1.4'
Li Li 0.0008 0.0003 'International Tables Vol C Tables 4.2.6.8 and 6.1.1.4'
N N 0.0311 0.0180 'International Tables Vol C Tables 4.2.6.8 and 6.1.1.4'
O O 0.0492 0.0322 'International Tables Vol C Tables 4.2.6.8 and 6.1.1.4'
Zn Zn -1.5491 0.6778 'International Tables Vol C Tables 4.2.6.8 and 6.1.1.4'

loop_
_exptl_crystal_face_index_h
_exptl_crystal_face_index_k
_exptl_crystal_face_index_l
_exptl_crystal_face_perp_dist
_exptl_oxdiff_crystal_face_indexfrac_h
_exptl_oxdiff_crystal_face_indexfrac_k
_exptl_oxdiff_crystal_face_indexfrac_l
_exptl_oxdiff_crystal_face_x
_exptl_oxdiff_crystal_face_y
_exptl_oxdiff_crystal_face_z
8 7 -8 0.0181 7.9983 7.0068 -7.9842 -1.0357 0.0133 -0.0725
-7 -8 7 0.0115 -7.0051 -8.0077 6.9893 0.9985 -0.0595 -0.0492
-5 10 6 0.0198 -4.9463 10.0059 5.9648 -0.0132 0.4453 0.9104
5 -10 -6 0.0235 4.9463 -10.0059 -5.9648 0.0132 -0.4453 -0.9104
7 -1 5 0.0919 6.9930 -1.0392 5.0116 0.0069 0.8746 -0.4779
-7 -1 -5 0.0892 -7.0001 -0.9627 -5.0082 0.0915 -0.9256 0.3577

loop_
_geom_angle_atom_site_label_1
_geom_angle_atom_site_label_2
_geom_angle_atom_site_label_3
_geom_angle
_geom_angle_site_symmetry_1
_geom_angle_site_symmetry_3
_geom_angle_publ_flag
O11 Zn1 Li1 72.68(9) . . ?
O11 Zn1 N11 96.50(9) . . yes
O21 Zn1 Li1 79.32(10) . . ?
O21 Zn1 O11 121.03(10) . . yes
O21 Zn1 O23 124.18(11) . 4 yes
O21 Zn1 N11 103.60(9) . . yes
O23 Zn1 Li1 85.18(10) 4 . ?
O23 Zn1 O11 104.10(10) 4 . yes
O23 Zn1 N11 101.89(9) 4 . yes
N11 Zn1 Li1 168.39(10) . . ?
Li1 Li1 Zn1 122.1(2) 2 . ?
O12 Li1 Zn1 168.4(2) 2 . ?
O12 Li1 Zn1 77.80(14) . . ?
O12 Li1 Li1 44.40(14) . 2 ?
O12 Li1 Li1 46.49(14) 2 2 ?
O12 Li1 O12 90.86(19) 2 . yes
O22 Li1 Zn1 71.27(14) . . ?
O22 Li1 Li1 122.66(14) . 2 ?
O22 Li1 O12 112.1(2) . 2 yes
O22 Li1 O12 114.2(2) . . yes
O24 Li1 Zn1 64.15(13) 4 . ?
O24 Li1 Li1 126.80(16) 4 2 ?
O24 Li1 O12 106.3(2) 4 . yes
O24 Li1 O12 122.4(2) 4 2 yes
O24 Li1 O22 109.5(2) 4 . yes
C101 O11 Zn1 133.97(17) . . ?
Li1 O12 Li1 89.11(19) 2 . yes
C101 O12 Li1 120.4(2) . . ?
C101 O12 Li1 142.6(2) . 2 ?
O11 C101 C102 114.9(2) . . ?
O12 C101 O11 125.1(2) . . ?
O12 C101 C102 120.0(2) . . ?
C103 C102 C101 119.7(2) . . ?
C104 C102 C101 121.4(2) . . ?
C104 C102 C103 118.9(3) . . ?
C102 C103 H103 119.5 . . ?
C104 C103 C102 120.9(2) 5_566 . ?
C104 C103 H103 119.5 5_566 . ?
C102 C104 H104 119.9 . . ?
C103 C104 C102 120.2(2) 5_566 . ?
C103 C104 H104 119.9 5_566 . ?
C201 O21 Zn1 125.31(18) . . ?
C201 O22 Li1 137.5(2) . . ?
O21 C201 C202 115.2(2) . . ?
O22 C201 O21 125.6(2) . . ?
O22 C201 C202 119.2(2) . . ?
C203 C202 C201 120.4(2) . . ?
C203 C202 C207 119.2(3) . . ?
C207 C202 C201 120.4(2) . . ?
C202 C203 H203 120.0 . . ?
C204 C203 C202 120.1(3) . . ?
C204 C203 H203 120.0 . . ?
C203 C204 H204 119.8 . . ?
C203 C204 C205 120.5(3) . . ?
C205 C204 H204 119.8 . . ?
C204 C205 C208 119.3(2) . . ?
C206 C205 C204 119.7(3) . . ?
C206 C205 C208 121.1(3) . . ?
C205 C206 H206 120.0 . . ?
C207 C206 C205 120.1(3) . . ?
C207 C206 H206 120.0 . . ?
C202 C207 H207 119.8 . . ?
C206 C207 C202 120.5(3) . . ?
C206 C207 H207 119.8 . . ?
O23 C208 C205 116.0(2) . . ?
O24 C208 C205 119.1(2) . . ?
O24 C208 O23 124.9(3) . . ?
C208 O23 Zn1 115.70(18) . 4_545 ?
C208 O24 Li1 149.6(2) . 4_545 ?
C11 N11 Zn1 117.15(18) . . ?
C15 N11 Zn1 124.73(18) . . ?
C15 N11 C11 118.1(2) . . ?
N11 C11 H11 118.7 . . ?
N11 C11 C12 122.6(3) . . ?
C12 C11 H11 118.7 . . ?
C11 C12 H12 120.3 . . ?
C11 C12 C13 119.5(3) . . ?
C13 C12 H12 120.3 . . ?
C12 C13 C13 120.65(18) . 2_656 ?
C12 C13 C14 117.8(2) . . ?
C14 C13 C13 121.55(17) . 2_656 ?
C13 C14 H14 120.4 . . ?
C15 C14 C13 119.3(2) . . ?
C15 C14 H14 120.4 . . ?
N11 C15 C14 122.7(2) . . ?
N11 C15 H15 118.7 . . ?
C14 C15 H15 118.7 . . ?

loop_
_geom_bond_atom_site_label_1
_geom_bond_atom_site_label_2
_geom_bond_distance
_geom_bond_site_symmetry_2
_geom_bond_publ_flag
Zn1 Li1 3.196(4) . ?
Zn1 O11 1.961(2) . yes
Zn1 O21 1.9004(19) . yes
Zn1 O23 1.939(2) 4 yes
Zn1 N11 2.034(2) . yes
Li1 Li1 2.766(8) 2 ?
Li1 O12 1.935(4) 2 yes
Li1 O12 2.006(5) . yes
Li1 O22 1.901(4) . yes
Li1 O24 1.888(5) 4 yes
O11 C101 1.260(3) . ?
O12 Li1 1.935(4) 2 ?
O12 C101 1.256(3) . ?
C101 C102 1.493(4) . ?
C102 C103 1.398(4) . ?
C102 C104 1.391(4) . ?
C103 H103 0.9500 . ?
C103 C104 1.380(4) 5_566 ?
C104 C103 1.380(4) 5_566 ?
C104 H104 0.9500 . ?
O21 C201 1.280(3) . ?
O22 C201 1.243(3) . ?
C201 C202 1.499(4) . ?
C202 C203 1.393(4) . ?
C202 C207 1.398(4) . ?
C203 H203 0.9500 . ?
C203 C204 1.381(4) . ?
C204 H204 0.9500 . ?
C204 C205 1.393(4) . ?
C205 C206 1.384(4) . ?
C205 C208 1.509(4) . ?
C206 H206 0.9500 . ?
C206 C207 1.382(4) . ?
C207 H207 0.9500 . ?
C208 O23 1.274(4) . ?
C208 O24 1.236(3) . ?
O23 Zn1 1.939(2) 4_545 ?
O24 Li1 1.888(4) 4_545 ?
N11 C11 1.345(4) . ?
N11 C15 1.339(3) . ?
C11 H11 0.9500 . ?
C11 C12 1.376(4) . ?
C12 H12 0.9500 . ?
C12 C13 1.391(4) . ?
C13 C13 1.479(5) 2_656 ?
C13 C14 1.394(4) . ?
C14 H14 0.9500 . ?
C14 C15 1.380(4) . ?
C15 H15 0.9500 . ?
